data_7209976
loop_
_publ_author_name
'Tzeng, Biing-Chiau'
'Chao, An'
'Selvam, TamilSelvi'
'Chang, Tsung-Yi'

_publ_section_title
;
 Polyrotaxane frameworks containing
 N,N&#x2032;,N&#x2032;&#x2032;-(4,4&#x2032;,4&#x2032;&#x2032;-nitrilotris(4,1-phenylene))triisonicotinamide:
 structural and luminescent properties
;
_journal_issue 26
_journal_name_full CrystEngComm
_journal_page_first 5337
_journal_paper_doi 10.1039/c3ce40558c
_journal_volume 15
_journal_year 2013
_chemical_formula_moiety '2(C36 H27 N7 O3), C3 H7 N O, 2(C4 H10 O), 3(H2 O)'
_chemical_formula_sum 'C83 H76 N15 O12'
_chemical_formula_weight 1475.59
_chemical_name_systematic
;
?
;
_space_group_IT_number 9
_symmetry_cell_setting monoclinic
_symmetry_space_group_name_Hall 'C -2yc'
_symmetry_space_group_name_H-M 'C 1 c 1'
_atom_sites_solution_hydrogens geom
_atom_sites_solution_primary direct
_atom_sites_solution_secondary difmap
_audit_creation_method SHELXL-97
_cell_angle_alpha 90.00
_cell_angle_beta 110.166(2)
_cell_angle_gamma 90.00
_cell_formula_units_Z 4
_cell_length_a 29.174(4)
_cell_length_b 16.934(2)
_cell_length_c 18.119(2)
_cell_measurement_reflns_used all
_cell_measurement_temperature 150(2)
_cell_measurement_theta_max 28.33
_cell_measurement_theta_min 1.20
_cell_volume 8402.6(18)
_computing_cell_refinement 'BRUKER SMART'
_computing_data_collection 'BRUKER SMART'
_computing_data_reduction 'BRUKER SAINT'
_computing_molecular_graphics Ortep-3
_computing_publication_material 'Wingx publication routines (Farrugia, 1999)'
_computing_structure_refinement 'SHELXL-97 (Sheldrick, 1997)'
_computing_structure_solution 'SHELXS-97 (Sheldrick, 1990)'
_diffrn_ambient_temperature 150(2)
_diffrn_measured_fraction_theta_full 0.969
_diffrn_measured_fraction_theta_max 0.969
_diffrn_measurement_device_type 'Bruker Smart Apex'
_diffrn_measurement_method 'phi-omega scan'
_diffrn_radiation_monochromator graphite
_diffrn_radiation_source 'fine-focus sealed tube'
_diffrn_radiation_type MoK\a
_diffrn_radiation_wavelength 0.71073
_diffrn_reflns_av_R_equivalents 0.0358
_diffrn_reflns_av_sigmaI/netI 0.0511
_diffrn_reflns_limit_h_max 38
_diffrn_reflns_limit_h_min -38
_diffrn_reflns_limit_k_max 22
_diffrn_reflns_limit_k_min -22
_diffrn_reflns_limit_l_max 24
_diffrn_reflns_limit_l_min -23
_diffrn_reflns_number 49312
_diffrn_reflns_theta_full 28.33
_diffrn_reflns_theta_max 28.33
_diffrn_reflns_theta_min 1.20
_diffrn_standards_decay_% none
_exptl_absorpt_coefficient_mu 0.080
_exptl_absorpt_correction_T_max 0.9944
_exptl_absorpt_correction_T_min 0.9803
_exptl_absorpt_correction_type empirical
_exptl_absorpt_process_details SADABS
_exptl_crystal_colour brown
_exptl_crystal_density_diffrn 1.166
_exptl_crystal_density_method 'not measured'
_exptl_crystal_description rod
_exptl_crystal_F_000 3100
_exptl_crystal_size_max 0.25
_exptl_crystal_size_mid 0.18
_exptl_crystal_size_min 0.07
_refine_diff_density_max 0.900
_refine_diff_density_min -0.725
_refine_diff_density_rms 0.201
_refine_ls_abs_structure_details 'Flack H D (1983), Acta Cryst. A39, 876-881'
_refine_ls_abs_structure_Flack -0.3(12)
_refine_ls_extinction_method none
_refine_ls_goodness_of_fit_ref 1.077
_refine_ls_hydrogen_treatment mixed
_refine_ls_matrix_type full
_refine_ls_number_parameters 1154
_refine_ls_number_reflns 19792
_refine_ls_number_restraints 99
_refine_ls_restrained_S_all 1.096
_refine_ls_R_factor_all 0.1026
_refine_ls_R_factor_gt 0.0818
_refine_ls_shift/su_max 0.003
_refine_ls_shift/su_mean 0.004
_refine_ls_structure_factor_coef Fsqd
_refine_ls_weighting_details 'calc w=1/[\s^2^(Fo^2^)+(0.1875P)^2^+1.2793P] where P=(Fo^2^+2Fc^2^)/3'
_refine_ls_weighting_scheme calc
_refine_ls_wR_factor_gt 0.2206
_refine_ls_wR_factor_ref 0.2510
_reflns_number_gt 16656
_reflns_number_total 19792
_reflns_threshold_expression >2sigma(I)
_cod_data_source_file c3ce40558c.txt
_cod_data_source_block ca02
_cod_depositor_comments
;
The following automatic conversions were performed:

'_symmetry_cell_setting' value 'Monoclinic' changed to 'monoclinic'
according to /home/saulius/struct/CIF-dictionaries/cif_core.dic
dictionary named 'cif_core.dic' version 2.4.2 from
2011-04-26.

'_exptl_absorpt_correction_type' value 'Empirical'
changed to 'empirical' according to
/home/saulius/struct/CIF-dictionaries/cif_core.dic dictionary named
'cif_core.dic' version 2.4.2 from 2011-04-26.

Automatic conversion script
Id: cif_fix_values 1891 2012-01-12 08:04:46Z andrius 
;
_cod_original_cell_volume 8402.6(17)
_cod_original_sg_symbol_H-M 'C c'
_cod_database_code 7209976

loop_
_symmetry_equiv_pos_as_xyz
'x, y, z'
'x, -y, z+1/2'
'x+1/2, y+1/2, z'
'x+1/2, -y+1/2, z+1/2'

loop_
_atom_site_label
_atom_site_type_symbol
_atom_site_fract_x
_atom_site_fract_y
_atom_site_fract_z
_atom_site_U_iso_or_equiv
_atom_site_adp_type
_atom_site_occupancy
_atom_site_symmetry_multiplicity
_atom_site_calc_flag
_atom_site_refinement_flags
_atom_site_disorder_assembly
_atom_site_disorder_group
C83 C 0.17577(18) 0.0097(3) 0.9056(2) 0.0639(15) Uani 0.3118(15) 1 d PDU A 1
O1 O 0.94111(3) 0.12199(5) 0.10934(6) 0.0478(3) Uani 1 1 d . . .
O2 O 1.14633(3) 0.69300(6) 0.11679(6) 0.0585(3) Uani 1 1 d . . .
O3 O 0.76233(3) 0.72207(7) 0.12453(7) 0.0738(3) Uani 1 1 d . . .
O5 O 0.59939(4) -0.20489(8) 0.95302(9) 0.0562(4) Uani 0.684(3) 1 d P B 1
O5' O 0.60983(11) -0.1839(2) 0.9860(2) 0.0815(10) Uani 0.316(3) 1 d P B 2
O4 O 0.21426(3) -0.17454(6) 0.96287(6) 0.0512(2) Uani 1 1 d . . .
O6 O 0.41676(4) 0.39192(5) 0.98288(7) 0.0597(4) Uani 1 1 d . . .
O8 O 0.27133(12) 0.3671(2) 0.70869(17) 0.3205(13) Uani 1 1 d . . .
N1 N 0.95810(3) 0.50835(5) 0.15881(5) 0.0281(2) Uani 1 1 d . . .
N2 N 1.01236(3) 0.18740(5) 0.17194(5) 0.0283(2) Uani 1 1 d D . .
H2A H 1.0289(13) 0.186(3) 0.2309(5) 0.219(18) Uiso 1 1 d D . .
N3 N 1.05939(4) -0.10144(6) 0.20424(8) 0.0488(3) Uani 1 1 d . . .
N4 N 1.09748(3) 0.74633(5) 0.17898(5) 0.0283(2) Uani 1 1 d D . .
H4A H 1.0931(6) 0.7904(6) 0.2111(7) 0.102(7) Uiso 1 1 d D . .
N5 N 1.22967(3) 0.94983(6) 0.21309(6) 0.0420(3) Uani 1 1 d . . .
N6 N 0.77562(3) 0.59743(6) 0.17591(5) 0.0295(2) Uani 1 1 d . . .
H6A H 0.7654(4) 0.5633(8) 0.1908(6) 0.025(3) Uiso 1 1 d . . .
N7 N 0.61903(3) 0.68198(7) 0.21354(6) 0.0392(3) Uani 1 1 d . . .
N8 N 0.40325(3) 0.00803(5) 0.91958(5) 0.0262(2) Uani 1 1 d . . .
N9 N 0.26542(3) -0.23028(5) 0.90578(5) 0.0292(2) Uani 1 1 d . . .
H9A H 0.2691(4) -0.2774(7) 0.8836(6) 0.022(3) Uiso 1 1 d . . .
N10 N 0.13267(3) -0.43398(6) 0.86724(6) 0.0395(3) Uani 1 1 d . . .
N11 N 0.58673(3) -0.07908(5) 0.90386(5) 0.0299(2) Uani 1 1 d . B .
H11A H 0.5952(5) -0.0321(9) 0.8695(8) 0.041(4) Uiso 1 1 d . . .
N12 N 0.74083(3) -0.16832(6) 0.86177(6) 0.0400(3) Uani 1 1 d . . .
N13 N 0.34797(3) 0.32928(5) 0.90555(5) 0.0290(2) Uani 1 1 d . . .
H13A H 0.3162(3) 0.3360(6) 0.8809(5) 0.005(2) Uiso 1 1 d . . .
N14 N 0.30437(4) 0.61893(6) 0.88077(8) 0.0526(4) Uani 1 1 d . . .
N15 N 0.31452(8) 0.28477(17) 0.66496(12) 0.1154(8) Uani 1 1 d . . .
C1 C 0.97114(3) 0.42807(6) 0.15956(6) 0.0245(2) Uani 1 1 d . . .
C2 C 0.93732(3) 0.37084(6) 0.11945(6) 0.0257(2) Uani 1 1 d . . .
H2 H 0.9050 0.3868 0.0899 0.031 Uiso 1 1 calc R . .
C3 C 0.94939(3) 0.29137(6) 0.12126(6) 0.0276(2) Uani 1 1 d . . .
H3 H 0.9255 0.2539 0.0932 0.033 Uiso 1 1 calc R . .
C4 C 0.99662(3) 0.26673(6) 0.16431(6) 0.0250(2) Uani 1 1 d . . .
C5 C 1.03120(3) 0.32374(6) 0.20308(6) 0.0269(2) Uani 1 1 d . . .
H5 H 1.0638 0.3079 0.2313 0.032 Uiso 1 1 calc R . .
C6 C 1.01885(3) 0.40259(6) 0.20108(6) 0.0252(2) Uani 1 1 d . . .
H6 H 1.0430 0.4401 0.2282 0.030 Uiso 1 1 calc R . .
C7 C 0.98496(4) 0.12216(7) 0.14653(7) 0.0328(3) Uani 1 1 d . . .
C8 C 1.01219(4) 0.04522(7) 0.16837(7) 0.0366(3) Uani 1 1 d . . .
C9 C 0.99697(5) -0.01726(8) 0.11711(11) 0.0591(5) Uani 1 1 d . . .
H9 H 0.9708 -0.0113 0.0686 0.071 Uiso 1 1 calc R . .
C10 C 1.02119(5) -0.09039(8) 0.13851(11) 0.0653(5) Uani 1 1 d . . .
H10 H 1.0097 -0.1341 0.1042 0.078 Uiso 1 1 calc R . .
C11 C 1.07328(5) -0.03985(8) 0.25252(9) 0.0480(4) Uani 1 1 d . . .
H11 H 1.1000 -0.0465 0.3002 0.058 Uiso 1 1 calc R . .
C12 C 1.05064(4) 0.03411(7) 0.23695(7) 0.0371(3) Uani 1 1 d . . .
H12 H 1.0618 0.0761 0.2735 0.044 Uiso 1 1 calc R . .
C13 C 0.99386(3) 0.56796(6) 0.16421(6) 0.0247(2) Uani 1 1 d . . .
C14 C 1.02438(3) 0.56140(6) 0.11982(6) 0.0271(2) Uani 1 1 d . . .
H14 H 1.0215 0.5168 0.0867 0.033 Uiso 1 1 calc R . .
C15 C 1.05900(3) 0.61914(6) 0.12333(6) 0.0278(2) Uani 1 1 d . . .
H15 H 1.0797 0.6137 0.0930 0.033 Uiso 1 1 calc R . .
C16 C 1.06324(3) 0.68500(6) 0.17140(6) 0.0258(2) Uani 1 1 d . . .
C17 C 1.03302(3) 0.69102(6) 0.21671(6) 0.0287(3) Uani 1 1 d . . .
H17 H 1.0359 0.7355 0.2499 0.034 Uiso 1 1 calc R . .
C18 C 0.99918(3) 0.63306(6) 0.21368(6) 0.0300(3) Uani 1 1 d . . .
H18 H 0.9794 0.6375 0.2455 0.036 Uiso 1 1 calc R . .
C19 C 1.13569(4) 0.74619(7) 0.15358(7) 0.0351(3) Uani 1 1 d . . .
C20 C 1.16751(4) 0.81896(7) 0.17606(7) 0.0359(3) Uani 1 1 d . . .
C21 C 1.18899(5) 0.84649(9) 0.12411(8) 0.0563(4) Uani 1 1 d . . .
H21 H 1.1833 0.8211 0.0750 0.068 Uiso 1 1 calc R . .
C22 C 1.21929(5) 0.91241(9) 0.14538(8) 0.0574(4) Uani 1 1 d . . .
H22 H 1.2334 0.9317 0.1088 0.069 Uiso 1 1 calc R . .
C23 C 1.20926(4) 0.92231(7) 0.26227(8) 0.0384(3) Uani 1 1 d . . .
H23 H 1.2161 0.9489 0.3111 0.046 Uiso 1 1 calc R . .
C24 C 1.17838(4) 0.85718(7) 0.24797(7) 0.0358(3) Uani 1 1 d . . .
H24 H 1.1651 0.8394 0.2861 0.043 Uiso 1 1 calc R . .
C25 C 0.91159(3) 0.53096(6) 0.16119(6) 0.0252(2) Uani 1 1 d . . .
C26 C 0.88975(3) 0.60109(6) 0.12642(6) 0.0287(3) Uani 1 1 d . . .
H26 H 0.9059 0.6332 0.1000 0.034 Uiso 1 1 calc R . .
C27 C 0.84455(3) 0.62540(7) 0.12945(7) 0.0314(3) Uani 1 1 d . . .
H27 H 0.8305 0.6739 0.1060 0.038 Uiso 1 1 calc R . .
C28 C 0.82034(3) 0.57768(6) 0.16731(6) 0.0288(3) Uani 1 1 d . . .
C29 C 0.84178(3) 0.50652(6) 0.20085(6) 0.0261(2) Uani 1 1 d . . .
H29 H 0.8252 0.4733 0.2258 0.031 Uiso 1 1 calc R . .
C30 C 0.88710(3) 0.48348(6) 0.19832(6) 0.0266(2) Uani 1 1 d . . .
H30 H 0.9013 0.4352 0.2220 0.032 Uiso 1 1 calc R . .
C31 C 0.75082(4) 0.66637(7) 0.15795(7) 0.0404(3) Uani 1 1 d . . .
C32 C 0.70591(4) 0.67097(8) 0.18021(7) 0.0383(3) Uani 1 1 d . . .
C33 C 0.66756(4) 0.71902(9) 0.13597(8) 0.0484(4) Uani 1 1 d . . .
H33 H 0.6704 0.7496 0.0938 0.058 Uiso 1 1 calc R . .
C34 C 0.62520(4) 0.72165(9) 0.15421(8) 0.0480(4) Uani 1 1 d . . .
H34 H 0.5990 0.7536 0.1225 0.058 Uiso 1 1 calc R . .
C35 C 0.65677(4) 0.63880(7) 0.25776(7) 0.0341(3) Uani 1 1 d . . .
H35 H 0.6539 0.6117 0.3019 0.041 Uiso 1 1 calc R . .
C36 C 0.70024(4) 0.63144(7) 0.24249(7) 0.0337(3) Uani 1 1 d . . .
H36 H 0.7258 0.5991 0.2751 0.040 Uiso 1 1 calc R . .
C37 C 0.36835(3) -0.05150(6) 0.91675(6) 0.0256(2) Uani 1 1 d . . .
C38 C 0.33676(3) -0.04175(6) 0.95802(6) 0.0286(3) Uani 1 1 d . . .
H38 H 0.3388 0.0045 0.9886 0.034 Uiso 1 1 calc R . .
C39 C 0.30189(4) -0.09942(6) 0.95508(6) 0.0302(3) Uani 1 1 d . . .
H39 H 0.2800 -0.0915 0.9829 0.036 Uiso 1 1 calc R . .
C40 C 0.29891(3) -0.16802(6) 0.91192(6) 0.0255(2) Uani 1 1 d . . .
C41 C 0.33106(4) -0.17754(6) 0.87026(6) 0.0285(3) Uani 1 1 d . . .
H41 H 0.3298 -0.2244 0.8408 0.034 Uiso 1 1 calc R . .
C42 C 0.36471(3) -0.11923(6) 0.87173(6) 0.0258(2) Uani 1 1 d . . .
H42 H 0.3855 -0.1256 0.8417 0.031 Uiso 1 1 calc R . .
C43 C 0.22559(4) -0.22917(7) 0.92777(7) 0.0324(3) Uani 1 1 d . . .
C44 C 0.19406(4) -0.30168(7) 0.90521(7) 0.0340(3) Uani 1 1 d . . .
C45 C 0.16886(5) -0.32612(9) 0.95342(8) 0.0531(4) Uani 1 1 d . . .
H45 H 0.1720 -0.2985 1.0006 0.064 Uiso 1 1 calc R . .
C46 C 0.13899(5) -0.39161(9) 0.93128(8) 0.0528(4) Uani 1 1 d . . .
H46 H 0.1217 -0.4074 0.9646 0.063 Uiso 1 1 calc R . .
C47 C 0.15568(4) -0.40756(7) 0.81941(7) 0.0366(3) Uani 1 1 d . . .
H47 H 0.1506 -0.4347 0.7714 0.044 Uiso 1 1 calc R . .
C48 C 0.18644(4) -0.34254(7) 0.83687(7) 0.0323(3) Uani 1 1 d . . .
H48 H 0.2022 -0.3264 0.8014 0.039 Uiso 1 1 calc R . .
C49 C 0.45006(3) -0.01312(6) 0.91845(6) 0.0229(2) Uani 1 1 d . . .
C50 C 0.47279(3) -0.08353(6) 0.95441(6) 0.0281(2) Uani 1 1 d . . .
H50 H 0.4569 -0.1159 0.9811 0.034 Uiso 1 1 calc R . .
C51 C 0.51797(3) -0.10668(6) 0.95170(6) 0.0291(3) Uani 1 1 d . . .
H51 H 0.5326 -0.1544 0.9762 0.035 Uiso 1 1 calc R . .
C52 C 0.54159(3) -0.05975(6) 0.91305(6) 0.0249(2) Uani 1 1 d . . .
C53 C 0.52026(3) 0.01166(6) 0.87998(6) 0.0261(2) Uani 1 1 d . . .
H53 H 0.5370 0.0454 0.8559 0.031 Uiso 1 1 calc R . .
C54 C 0.47491(3) 0.03383(6) 0.88196(6) 0.0253(2) Uani 1 1 d . . .
H54 H 0.4606 0.0820 0.8579 0.030 Uiso 1 1 calc R . .
C55 C 0.61232(4) -0.14712(8) 0.92542(8) 0.0479(3) Uani 1 1 d . . .
C56 C 0.65697(4) -0.15277(8) 0.90037(8) 0.0419(3) Uani 1 1 d . B .
C57 C 0.69622(5) -0.19591(12) 0.94724(10) 0.0871(5) Uani 1 1 d . . .
H57 H 0.6953 -0.2212 0.9935 0.104 Uiso 1 1 calc R B .
C58 C 0.73722(4) -0.20148(11) 0.92519(10) 0.0736(4) Uani 1 1 d . B .
H58 H 0.7643 -0.2310 0.9579 0.088 Uiso 1 1 calc R . .
C59 C 0.70241(4) -0.12983(7) 0.81547(7) 0.0345(3) Uani 1 1 d . B .
H59 H 0.7039 -0.1074 0.7683 0.041 Uiso 1 1 calc R . .
C60 C 0.65925(4) -0.12042(7) 0.83274(6) 0.0315(3) Uani 1 1 d . . .
H60 H 0.6323 -0.0921 0.7981 0.038 Uiso 1 1 calc R B .
C61 C 0.38991(3) 0.08864(6) 0.91725(6) 0.0246(2) Uani 1 1 d . . .
C62 C 0.42330(3) 0.14507(6) 0.96000(6) 0.0261(2) Uani 1 1 d . . .
H62 H 0.4553 0.1289 0.9911 0.031 Uiso 1 1 calc R . .
C63 C 0.41081(3) 0.22480(6) 0.95823(6) 0.0263(3) Uani 1 1 d . . .
H63 H 0.4342 0.2623 0.9877 0.032 Uiso 1 1 calc R . .
C64 C 0.36358(3) 0.24939(6) 0.91270(6) 0.0252(2) Uani 1 1 d . . .
C65 C 0.33002(3) 0.19244(6) 0.87073(6) 0.0269(3) Uani 1 1 d . . .
H65 H 0.2978 0.2081 0.8401 0.032 Uiso 1 1 calc R . .
C66 C 0.34300(3) 0.11384(6) 0.87303(6) 0.0270(3) Uani 1 1 d . . .
H66 H 0.3195 0.0763 0.8440 0.032 Uiso 1 1 calc R . .
C67 C 0.37444(4) 0.39313(7) 0.93846(8) 0.0366(3) Uani 1 1 d . . .
C68 C 0.34824(4) 0.47109(6) 0.91628(8) 0.0365(3) Uani 1 1 d . . .
C69 C 0.36238(5) 0.53281(8) 0.96830(11) 0.0589(5) Uani 1 1 d . . .
H69 H 0.3878 0.5258 1.0174 0.071 Uiso 1 1 calc R . .
C70 C 0.33946(5) 0.60534(8) 0.94909(11) 0.0612(5) Uani 1 1 d . . .
H70 H 0.3493 0.6470 0.9863 0.073 Uiso 1 1 calc R . .
C71 C 0.29076(5) 0.55868(8) 0.83026(8) 0.0463(4) Uani 1 1 d . . .
H71 H 0.2653 0.5674 0.7815 0.056 Uiso 1 1 calc R . .
C72 C 0.31171(4) 0.48403(7) 0.84494(8) 0.0396(3) Uani 1 1 d . . .
H72 H 0.3012 0.4431 0.8070 0.047 Uiso 1 1 calc R . .
C73 C 0.27658(10) 0.3130(2) 0.67095(17) 0.1182(11) Uani 1 1 d . . .
H73 H 0.2473 0.2871 0.6405 0.142 Uiso 1 1 calc R . .
C74 C 0.36123(13) 0.3233(3) 0.7088(2) 0.191(2) Uani 1 1 d U . .
H74A H 0.3549 0.3741 0.7294 0.286 Uiso 1 1 calc R . .
H74B H 0.3798 0.3321 0.6737 0.286 Uiso 1 1 calc R . .
H74C H 0.3801 0.2894 0.7526 0.286 Uiso 1 1 calc R . .
C75 C 0.31749(10) 0.2220(2) 0.6252(3) 0.1514(15) Uani 1 1 d . . .
H75A H 0.2846 0.2015 0.5974 0.227 Uiso 1 1 calc R . .
H75B H 0.3369 0.1816 0.6614 0.227 Uiso 1 1 calc R . .
H75C H 0.3332 0.2356 0.5871 0.227 Uiso 1 1 calc R . .
O9 O 0.91570(15) 0.82611(19) 0.2934(2) 0.1715(18) Uani 0.650(2) 1 d PD C 1
C76 C 0.8996(3) 0.8117(5) 0.2091(3) 0.282(6) Uani 0.650(2) 1 d PD C 1
H76A H 0.9231 0.8386 0.1891 0.339 Uiso 0.650(2) 1 calc PR C 1
H76B H 0.9030 0.7543 0.2018 0.339 Uiso 0.650(2) 1 calc PR C 1
C77 C 0.8562(3) 0.8320(5) 0.1638(4) 0.273(4) Uani 0.650(2) 1 d PD C 1
H77A H 0.8318 0.8047 0.1805 0.409 Uiso 0.650(2) 1 calc PR C 1
H77B H 0.8517 0.8175 0.1094 0.409 Uiso 0.650(2) 1 calc PR C 1
H77C H 0.8522 0.8892 0.1672 0.409 Uiso 0.650(2) 1 calc PR C 1
C78 C 0.9560(3) 0.8008(5) 0.3601(4) 0.427(7) Uani 0.650(2) 1 d PD C 1
H78A H 0.9543 0.7424 0.3563 0.513 Uiso 0.650(2) 1 calc PR C 1
H78B H 0.9849 0.8157 0.3463 0.513 Uiso 0.650(2) 1 calc PR C 1
C79 C 0.9714(3) 0.8150(2) 0.4422(2) 0.204(3) Uani 0.650(2) 1 d PD C 1
H79A H 0.9474 0.8485 0.4539 0.306 Uiso 0.650(2) 1 calc PR C 1
H79B H 1.0031 0.8416 0.4594 0.306 Uiso 0.650(2) 1 calc PR C 1
H79C H 0.9743 0.7646 0.4701 0.306 Uiso 0.650(2) 1 calc PR C 1
O9' O 0.95121(12) 0.8193(2) 0.2995(3) 0.1026(16) Uani 0.350(2) 1 d PD C 2
C76' C 0.9106(2) 0.8141(3) 0.2315(2) 0.104(2) Uani 0.350(2) 1 d PD C 2
H76C H 0.8960 0.7620 0.2345 0.125 Uiso 0.350(2) 1 calc PR C 2
H76D H 0.8874 0.8538 0.2381 0.125 Uiso 0.350(2) 1 calc PR C 2
C77' C 0.9081(2) 0.8208(4) 0.1605(3) 0.0795(18) Uani 0.350(2) 1 d PD C 2
H77D H 0.9329 0.8585 0.1572 0.119 Uiso 0.350(2) 1 calc PR C 2
H77E H 0.8756 0.8398 0.1286 0.119 Uiso 0.350(2) 1 calc PR C 2
H77F H 0.9140 0.7692 0.1408 0.119 Uiso 0.350(2) 1 calc PR C 2
C78' C 0.9525(2) 0.8034(4) 0.3739(3) 0.145(3) Uani 0.350(2) 1 d PD C 2
H78C H 0.9193 0.8079 0.3770 0.174 Uiso 0.350(2) 1 calc PR C 2
H78D H 0.9646 0.7491 0.3893 0.174 Uiso 0.350(2) 1 calc PR C 2
C79' C 0.9829(4) 0.8568(6) 0.4223(8) 0.281(8) Uani 0.350(2) 1 d PD C 2
H79D H 1.0169 0.8419 0.4311 0.421 Uiso 0.350(2) 1 calc PR C 2
H79E H 0.9775 0.8577 0.4727 0.421 Uiso 0.350(2) 1 calc PR C 2
H79F H 0.9764 0.9093 0.3981 0.421 Uiso 0.350(2) 1 calc PR C 2
O12 O 0.01253(18) 0.1291(2) 0.3744(2) 0.2431(19) Uani 1 1 d U . .
O13 O 0.0401(2) 0.7646(3) 0.9125(3) 0.316(3) Uani 1 1 d U . .
O14 O 0.45445(14) 0.4671(3) 0.8324(2) 0.2649(19) Uani 1 1 d U . .
O10 O 0.16492(14) 0.0605(3) 1.0077(2) 0.0863(13) Uani 0.3118(15) 1 d PDU A 1
C80 C 0.12414(13) 0.0350(2) 0.9800(2) 0.0780(13) Uani 0.3118(15) 1 d PDU A 1
C81 C 0.10536(17) 0.0151(4) 1.0453(3) 0.0630(15) Uani 0.3118(15) 1 d PDU A 1
C82 C 0.17561(16) 0.0787(3) 0.9374(3) 0.1330(18) Uani 0.3118(15) 1 d PDU A 1
O10' O 0.1601(2) 0.0013(4) 0.9514(4) 0.091(2) Uani 0.1882(15) 1 d PDU A 2
C80' C 0.17561(16) 0.0787(3) 0.9374(3) 0.1330(18) Uani 0.1882(15) 1 d PD A 2
C81' C 0.2255(2) 0.0853(5) 0.9673(3) 0.0493(18) Uani 0.1882(15) 1 d PDU A 2
C82' C 0.12414(13) 0.0350(2) 0.9800(2) 0.0780(13) Uani 0.1882(15) 1 d PD A 2
C83' C 0.1298(5) 0.1098(4) 0.9581(4) 0.090(3) Uani 0.1882(15) 1 d PDU A 2
O11 O 0.69749(11) 0.9570(3) 0.0804(3) 0.1309(17) Uani 0.50 1 d PD . .
C84 C 0.74478(12) 0.9571(3) 0.09225(18) 0.0913(13) Uani 0.50 1 d PD . .
H84A H 0.7568 0.9020 0.1010 0.110 Uiso 0.50 1 calc PR . .
H84B H 0.7617 0.9871 0.1410 0.110 Uiso 0.50 1 calc PR . .
C85 C 0.75871(18) 0.9918(4) 0.0267(3) 0.116(2) Uani 0.50 1 d PD . .
H85A H 0.7503 0.9545 -0.0174 0.174 Uiso 0.50 1 calc PR . .
H85B H 0.7939 1.0020 0.0454 0.174 Uiso 0.50 1 calc PR . .
H85C H 0.7410 1.0414 0.0093 0.174 Uiso 0.50 1 calc PR . .
C86 C 0.67741(14) 0.9412(4) 0.1391(2) 0.165(2) Uani 0.50 1 d PD . .
H86A H 0.6887 0.8890 0.1631 0.197 Uiso 0.50 1 calc PR . .
H86B H 0.6881 0.9818 0.1808 0.197 Uiso 0.50 1 calc PR . .
C87 C 0.62739(14) 0.9416(4) 0.1055(2) 0.0997(17) Uani 0.50 1 d PD . .
H87A H 0.6175 0.9790 0.0615 0.150 Uiso 0.50 1 calc PR . .
H87B H 0.6131 0.9575 0.1448 0.150 Uiso 0.50 1 calc PR . .
H87C H 0.6159 0.8886 0.0861 0.150 Uiso 0.50 1 calc PR . .

loop_
_atom_site_aniso_label
_atom_site_aniso_U_11
_atom_site_aniso_U_22
_atom_site_aniso_U_33
_atom_site_aniso_U_23
_atom_site_aniso_U_13
_atom_site_aniso_U_12
C83 0.073(2) 0.089(3) 0.0422(16) 0.0113(19) 0.0355(14) -0.012(2)
O1 0.0243(4) 0.0252(4) 0.0816(6) -0.0088(4) 0.0027(4) 0.0005(3)
O2 0.0564(4) 0.0483(5) 0.0916(5) -0.0310(4) 0.0523(3) -0.0244(4)
O3 0.0511(4) 0.0554(5) 0.1372(7) 0.0520(5) 0.0612(4) 0.0299(4)
O5 0.0455(5) 0.0374(6) 0.1075(8) 0.0323(6) 0.0542(5) 0.0235(5)
O5' 0.0419(12) 0.100(2) 0.1211(18) 0.0814(15) 0.0520(11) 0.0331(14)
O4 0.0450(3) 0.0385(4) 0.0882(5) -0.0232(4) 0.0459(3) -0.0183(3)
O6 0.0366(5) 0.0195(4) 0.0964(7) -0.0131(4) -0.0110(5) 0.0045(3)
O8 0.245(2) 0.392(3) 0.4112(19) -0.3173(16) 0.2242(15) -0.147(2)
N1 0.0173(3) 0.0154(3) 0.0551(4) 0.0004(3) 0.0170(3) 0.0011(3)
N2 0.0204(3) 0.0199(4) 0.0454(4) -0.0030(3) 0.0124(3) 0.0026(3)
N3 0.0317(4) 0.0225(4) 0.0882(7) -0.0030(5) 0.0154(5) 0.0045(4)
N4 0.0196(3) 0.0189(4) 0.0478(4) -0.0017(3) 0.0135(3) -0.0027(3)
N5 0.0304(4) 0.0288(5) 0.0736(6) -0.0083(4) 0.0266(4) -0.0102(4)
N6 0.0180(3) 0.0279(4) 0.0476(4) 0.0045(3) 0.0176(3) 0.0020(3)
N7 0.0192(3) 0.0370(5) 0.0652(5) 0.0022(4) 0.0195(3) 0.0045(4)
N8 0.0142(3) 0.0141(3) 0.0544(4) 0.0002(3) 0.0172(3) -0.0005(3)
N9 0.0229(3) 0.0165(4) 0.0515(4) 0.0007(3) 0.0169(3) -0.0021(3)
N10 0.0314(4) 0.0297(5) 0.0628(5) -0.0027(4) 0.0233(3) -0.0089(4)
N11 0.0151(3) 0.0254(4) 0.0531(4) 0.0068(4) 0.0168(3) 0.0025(3)
N12 0.0274(3) 0.0373(5) 0.0637(5) 0.0082(4) 0.0263(3) 0.0099(4)
N13 0.0160(3) 0.0172(4) 0.0529(4) -0.0041(3) 0.0109(3) 0.0032(3)
N14 0.0351(5) 0.0206(4) 0.1010(8) -0.0025(5) 0.0220(5) 0.0040(4)
N15 0.1123(11) 0.1363(19) 0.1158(11) -0.0203(12) 0.0627(9) -0.0400(13)
C1 0.0170(3) 0.0170(4) 0.0422(4) -0.0012(4) 0.0138(3) 0.0013(3)
C2 0.0162(4) 0.0226(4) 0.0361(4) -0.0015(4) 0.0064(3) 0.0007(3)
C3 0.0166(3) 0.0225(4) 0.0441(5) -0.0031(4) 0.0108(3) -0.0038(3)
C4 0.0196(3) 0.0188(4) 0.0401(4) -0.0009(3) 0.0147(3) 0.0021(3)
C5 0.0168(3) 0.0201(4) 0.0449(5) -0.0008(4) 0.0120(3) 0.0043(3)
C6 0.0184(3) 0.0202(4) 0.0402(4) -0.0054(4) 0.0142(3) -0.0015(3)
C7 0.0214(4) 0.0229(5) 0.0524(5) -0.0044(4) 0.0107(4) -0.0011(4)
C8 0.0213(4) 0.0250(5) 0.0626(6) -0.0047(5) 0.0135(4) -0.0019(4)
C9 0.0329(6) 0.0280(6) 0.0956(10) -0.0187(7) -0.0043(7) 0.0045(5)
C10 0.0326(6) 0.0254(5) 0.1157(12) -0.0246(7) -0.0027(7) 0.0029(5)
C11 0.0390(6) 0.0297(6) 0.0722(7) 0.0057(6) 0.0149(5) 0.0109(5)
C12 0.0361(5) 0.0231(5) 0.0545(6) 0.0022(4) 0.0187(4) 0.0034(4)
C13 0.0155(3) 0.0187(4) 0.0410(4) 0.0017(4) 0.0112(3) -0.0011(3)
C14 0.0189(4) 0.0236(4) 0.0406(4) -0.0035(4) 0.0125(3) -0.0034(3)
C15 0.0204(4) 0.0210(4) 0.0456(4) -0.0017(4) 0.0158(3) -0.0025(3)
C16 0.0168(3) 0.0182(4) 0.0431(4) 0.0050(4) 0.0112(3) 0.0001(3)
C17 0.0232(4) 0.0198(4) 0.0465(5) -0.0033(4) 0.0164(3) 0.0001(4)
C18 0.0232(4) 0.0218(4) 0.0497(5) 0.0012(4) 0.0187(3) 0.0001(4)
C19 0.0336(4) 0.0252(5) 0.0519(5) -0.0026(4) 0.0219(4) -0.0072(4)
C20 0.0255(4) 0.0300(5) 0.0579(5) -0.0045(4) 0.0216(4) -0.0074(4)
C21 0.0631(6) 0.0512(7) 0.0700(6) -0.0221(6) 0.0427(5) -0.0329(5)
C22 0.0624(5) 0.0510(7) 0.0792(6) -0.0188(6) 0.0503(4) -0.0326(5)
C23 0.0300(5) 0.0320(5) 0.0527(5) -0.0064(5) 0.0136(4) -0.0065(4)
C24 0.0271(4) 0.0285(5) 0.0541(5) 0.0000(5) 0.0170(4) -0.0020(4)
C25 0.0177(3) 0.0213(4) 0.0383(4) -0.0023(4) 0.0117(3) 0.0011(3)
C26 0.0200(3) 0.0228(4) 0.0476(5) 0.0039(4) 0.0171(3) 0.0017(3)
C27 0.0196(4) 0.0256(5) 0.0519(5) 0.0098(4) 0.0159(3) 0.0055(4)
C28 0.0153(3) 0.0265(5) 0.0469(5) -0.0012(4) 0.0136(3) 0.0022(3)
C29 0.0180(3) 0.0240(4) 0.0399(4) 0.0006(4) 0.0147(3) -0.0018(3)
C30 0.0201(4) 0.0200(4) 0.0414(4) 0.0003(4) 0.0127(3) 0.0028(3)
C31 0.0304(4) 0.0355(6) 0.0626(6) 0.0130(5) 0.0256(4) 0.0112(4)
C32 0.0239(4) 0.0357(6) 0.0599(6) 0.0061(5) 0.0205(4) 0.0069(4)
C33 0.0316(4) 0.0601(8) 0.0602(6) 0.0198(6) 0.0244(4) 0.0190(5)
C34 0.0322(5) 0.0562(7) 0.0608(6) 0.0207(6) 0.0226(4) 0.0205(5)
C35 0.0281(4) 0.0286(5) 0.0499(5) -0.0022(4) 0.0188(4) 0.0014(4)
C36 0.0175(4) 0.0269(5) 0.0537(6) -0.0062(4) 0.0083(4) 0.0021(4)
C37 0.0135(3) 0.0166(4) 0.0472(5) 0.0024(4) 0.0110(3) -0.0006(3)
C38 0.0217(4) 0.0191(4) 0.0474(5) -0.0065(4) 0.0150(3) -0.0025(3)
C39 0.0255(4) 0.0241(5) 0.0464(5) -0.0004(4) 0.0191(3) -0.0025(4)
C40 0.0185(4) 0.0168(4) 0.0417(4) 0.0037(4) 0.0111(3) -0.0014(3)
C41 0.0225(4) 0.0192(4) 0.0456(5) -0.0015(4) 0.0139(3) 0.0004(3)
C42 0.0199(3) 0.0195(4) 0.0425(4) 0.0007(4) 0.0166(3) 0.0007(3)
C43 0.0272(4) 0.0248(5) 0.0505(5) -0.0040(4) 0.0201(3) -0.0073(4)
C44 0.0263(4) 0.0256(5) 0.0544(5) -0.0020(4) 0.0194(4) -0.0071(4)
C45 0.0553(6) 0.0517(7) 0.0677(6) -0.0210(5) 0.0408(5) -0.0285(5)
C46 0.0548(5) 0.0489(7) 0.0698(6) -0.0152(6) 0.0408(4) -0.0273(5)
C47 0.0268(4) 0.0308(5) 0.0560(5) -0.0025(5) 0.0191(4) -0.0045(4)
C48 0.0257(4) 0.0256(5) 0.0497(5) 0.0033(4) 0.0180(4) -0.0026(4)
C49 0.0127(3) 0.0204(4) 0.0378(4) -0.0036(4) 0.0114(3) 0.0007(3)
C50 0.0183(3) 0.0237(4) 0.0472(4) 0.0086(4) 0.0178(3) 0.0019(3)
C51 0.0192(4) 0.0243(5) 0.0468(5) 0.0067(4) 0.0150(3) 0.0052(3)
C52 0.0122(3) 0.0250(4) 0.0396(4) 0.0015(4) 0.0117(3) 0.0023(3)
C53 0.0196(3) 0.0220(4) 0.0396(4) 0.0060(4) 0.0137(3) -0.0004(3)
C54 0.0172(3) 0.0204(4) 0.0387(4) 0.0026(4) 0.0104(3) 0.0005(3)
C55 0.0233(4) 0.0422(6) 0.0895(7) 0.0278(5) 0.0337(4) 0.0150(4)
C56 0.0203(4) 0.0372(6) 0.0769(6) 0.0137(5) 0.0278(4) 0.0081(4)
C57 0.0591(6) 0.1076(10) 0.1222(8) 0.0826(7) 0.0666(5) 0.0543(6)
C58 0.0371(5) 0.0930(9) 0.1085(8) 0.0598(7) 0.0479(5) 0.0430(6)
C59 0.0246(4) 0.0315(5) 0.0499(5) -0.0048(4) 0.0162(4) 0.0036(4)
C60 0.0214(4) 0.0275(5) 0.0473(5) -0.0030(4) 0.0141(4) 0.0020(4)
C61 0.0199(4) 0.0158(4) 0.0416(4) -0.0006(4) 0.0151(3) 0.0014(3)
C62 0.0148(3) 0.0195(4) 0.0434(5) -0.0001(4) 0.0093(3) 0.0007(3)
C63 0.0212(4) 0.0174(4) 0.0390(4) -0.0017(4) 0.0086(3) -0.0010(3)
C64 0.0169(3) 0.0159(4) 0.0448(4) -0.0037(4) 0.0131(3) 0.0001(3)
C65 0.0146(3) 0.0219(4) 0.0443(5) -0.0033(4) 0.0102(3) 0.0012(3)
C66 0.0159(4) 0.0175(4) 0.0468(5) -0.0068(4) 0.0097(3) -0.0014(3)
C67 0.0277(5) 0.0178(4) 0.0621(6) -0.0068(4) 0.0125(4) 0.0040(4)
C68 0.0236(4) 0.0156(4) 0.0690(6) -0.0022(5) 0.0142(4) 0.0043(4)
C69 0.0305(6) 0.0316(6) 0.0929(10) -0.0169(7) -0.0064(7) 0.0056(5)
C70 0.0359(6) 0.0229(5) 0.1055(11) -0.0191(7) -0.0002(7) 0.0023(5)
C71 0.0462(6) 0.0304(6) 0.0615(7) 0.0063(5) 0.0175(5) 0.0124(5)
C72 0.0383(5) 0.0242(5) 0.0584(6) -0.0008(5) 0.0196(4) 0.0084(4)
C73 0.0898(14) 0.151(2) 0.1199(16) -0.0405(16) 0.0443(12) -0.0309(16)
C74 0.1254(18) 0.333(6) 0.1434(18) -0.047(3) 0.0855(13) -0.025(3)
C75 0.0754(13) 0.130(3) 0.254(3) -0.042(3) 0.0631(17) 0.0043(16)
O9 0.247(4) 0.0698(17) 0.245(3) 0.030(2) 0.146(3) 0.039(2)
C76 0.391(14) 0.229(7) 0.175(5) -0.116(4) 0.031(7) -0.091(9)
C77 0.396(9) 0.290(8) 0.107(3) 0.017(4) 0.053(5) 0.208(6)
C78 0.180(5) 0.264(5) 0.871(17) 0.352(7) 0.223(8) 0.142(4)
C79 0.465(9) 0.0501(18) 0.106(2) 0.0189(18) 0.110(4) 0.073(3)
O9' 0.0505(13) 0.0441(17) 0.231(4) -0.021(2) 0.0705(17) -0.0061(14)
C76' 0.119(4) 0.092(3) 0.0511(19) -0.0559(18) -0.035(2) 0.044(3)
C77' 0.071(2) 0.075(4) 0.110(3) 0.010(3) 0.053(2) 0.007(3)
C78' 0.103(4) 0.106(4) 0.133(4) 0.071(3) -0.077(3) -0.052(3)
C79' 0.205(9) 0.235(9) 0.421(16) -0.210(9) 0.133(11) -0.145(7)
O12 0.420(4) 0.1042(19) 0.239(2) -0.0190(19) 0.157(2) 0.014(3)
O13 0.315(4) 0.326(6) 0.344(4) -0.014(4) 0.159(3) 0.035(5)
O14 0.304(3) 0.274(4) 0.306(3) -0.008(3) 0.2180(17) -0.037(3)
O10 0.0941(18) 0.093(3) 0.1005(18) -0.0172(18) 0.0697(13) 0.0014(19)
C80 0.075(2) 0.082(2) 0.0743(18) 0.0097(18) 0.0215(15) 0.0064(19)
C81 0.049(2) 0.079(3) 0.054(2) 0.018(2) 0.0091(18) -0.022(2)
C82 0.106(2) 0.173(4) 0.146(3) 0.014(3) 0.0766(18) -0.038(3)
O10' 0.095(3) 0.100(4) 0.065(3) 0.017(3) 0.012(3) 0.038(3)
C80' 0.106(2) 0.173(4) 0.146(3) 0.014(3) 0.0766(18) -0.038(3)
C81' 0.065(3) 0.059(4) 0.038(2) -0.009(2) 0.0355(19) 0.005(3)
C82' 0.075(2) 0.082(2) 0.0743(18) 0.0097(18) 0.0215(15) 0.0064(19)
C83' 0.182(7) 0.064(5) 0.026(3) -0.008(3) 0.039(3) -0.009(5)
O11 0.0738(17) 0.117(3) 0.208(3) 0.031(3) 0.0566(19) 0.003(2)
C84 0.0769(19) 0.135(3) 0.0527(15) 0.0239(17) 0.0110(14) -0.0518(19)
C85 0.102(3) 0.146(4) 0.109(3) 0.034(3) 0.046(2) -0.025(3)
C86 0.179(2) 0.219(5) 0.164(2) -0.113(3) 0.1458(16) -0.116(3)
C87 0.084(2) 0.146(4) 0.080(2) 0.028(2) 0.0418(16) 0.045(2)

loop_
_atom_type_symbol
_atom_type_description
_atom_type_scat_dispersion_real
_atom_type_scat_dispersion_imag
_atom_type_scat_source
C C 0.0033 0.0016 'International Tables Vol C Tables 4.2.6.8 and 6.1.1.4'
H H 0.0000 0.0000 'International Tables Vol C Tables 4.2.6.8 and 6.1.1.4'
N N 0.0061 0.0033 'International Tables Vol C Tables 4.2.6.8 and 6.1.1.4'
O O 0.0106 0.0060 'International Tables Vol C Tables 4.2.6.8 and 6.1.1.4'

loop_
_geom_angle_atom_site_label_1
_geom_angle_atom_site_label_2
_geom_angle_atom_site_label_3
_geom_angle
C1 N1 C25 121.01(8)
C1 N1 C13 119.45(8)
C25 N1 C13 119.20(8)
C7 N2 C4 127.74(8)
C7 N2 H2A 111(3)
C4 N2 H2A 98(3)
C11 N3 C10 116.61(11)
C19 N4 C16 127.34(10)
C19 N4 H4A 119.8(10)
C16 N4 H4A 112.6(10)
C23 N5 C22 116.55(11)
C31 N6 C28 128.18(10)
C31 N6 H6A 120.7(10)
C28 N6 H6A 111.1(10)
C34 N7 C35 116.63(11)
C61 N8 C49 119.93(8)
C61 N8 C37 119.78(8)
C49 N8 C37 120.11(8)
C43 N9 C40 127.32(9)
C43 N9 H9A 112.5(8)
C40 N9 H9A 120.1(8)
C46 N10 C47 115.85(11)
C55 N11 C52 127.05(10)
C55 N11 H11A 125.1(8)
C52 N11 H11A 107.5(8)
C58 N12 C59 117.43(12)
C67 N13 C64 127.57(8)
C67 N13 H13A 117.5(6)
C64 N13 H13A 114.5(6)
C70 N14 C71 117.27(11)
C73 N15 C75 126.3(3)
C73 N15 C74 117.9(3)
C75 N15 C74 115.7(3)
C2 C1 C6 117.30(9)
C2 C1 N1 121.63(8)
C6 C1 N1 121.07(8)
C3 C2 C1 122.20(8)
C3 C2 H2 118.9
C1 C2 H2 118.9
C2 C3 C4 119.82(9)
C2 C3 H3 120.1
C4 C3 H3 120.1
C3 C4 C5 118.54(9)
C3 C4 N2 124.45(8)
C5 C4 N2 117.01(8)
C6 C5 C4 121.22(8)
C6 C5 H5 119.4
C4 C5 H5 119.4
C5 C6 C1 120.89(8)
C5 C6 H6 119.6
C1 C6 H6 119.6
O1 C7 N2 125.06(10)
O1 C7 C8 119.96(10)
N2 C7 C8 114.97(8)
C12 C8 C9 118.64(11)
C12 C8 C7 123.36(10)
C9 C8 C7 117.99(10)
C8 C9 C10 118.31(13)
C8 C9 H9 120.8
C10 C9 H9 120.8
N3 C10 C9 123.56(14)
N3 C10 H10 118.2
C9 C10 H10 118.2
N3 C11 C12 123.60(11)
N3 C11 H11 118.2
C12 C11 H11 118.2
C8 C12 C11 119.21(11)
C8 C12 H12 120.4
C11 C12 H12 120.4
C14 C13 C18 118.79(9)
C14 C13 N1 119.98(9)
C18 C13 N1 121.23(10)
C15 C14 C13 121.02(10)
C15 C14 H14 119.5
C13 C14 H14 119.5
C14 C15 C16 119.83(11)
C14 C15 H15 120.1
C16 C15 H15 120.1
C15 C16 C17 119.11(9)
C15 C16 N4 123.76(10)
C17 C16 N4 117.12(9)
C18 C17 C16 120.75(10)
C18 C17 H17 119.6
C16 C17 H17 119.6
C17 C18 C13 120.47(11)
C17 C18 H18 119.8
C13 C18 H18 119.8
O2 C19 N4 125.75(11)
O2 C19 C20 119.97(12)
N4 C19 C20 114.26(10)
C21 C20 C24 118.14(11)
C21 C20 C19 118.22(11)
C24 C20 C19 123.55(12)
C20 C21 C22 118.43(13)
C20 C21 H21 120.8
C22 C21 H21 120.8
N5 C22 C21 124.22(15)
N5 C22 H22 117.9
C21 C22 H22 117.9
N5 C23 C24 124.74(12)
N5 C23 H23 117.6
C24 C23 H23 117.6
C20 C24 C23 117.90(12)
C20 C24 H24 121.1
C23 C24 H24 121.1
C26 C25 C30 118.69(9)
C26 C25 N1 120.52(10)
C30 C25 N1 120.79(9)
C25 C26 C27 121.57(10)
C25 C26 H26 119.2
C27 C26 H26 119.2
C28 C27 C26 119.40(10)
C28 C27 H27 120.3
C26 C27 H27 120.3
C29 C28 C27 119.07(10)
C29 C28 N6 116.76(10)
C27 C28 N6 124.15(9)
C30 C29 C28 120.97(10)
C30 C29 H29 119.5
C28 C29 H29 119.5
C25 C30 C29 120.29(9)
C25 C30 H30 119.9
C29 C30 H30 119.9
O3 C31 N6 124.53(12)
O3 C31 C32 120.34(11)
N6 C31 C32 115.11(11)
C36 C32 C33 117.28(12)
C36 C32 C31 124.11(10)
C33 C32 C31 118.60(12)
C34 C33 C32 119.17(13)
C34 C33 H33 120.4
C32 C33 H33 120.4
N7 C34 C33 123.79(12)
N7 C34 H34 118.1
C33 C34 H34 118.1
N7 C35 C36 123.27(12)
N7 C35 H35 118.4
C36 C35 H35 118.4
C32 C36 C35 119.76(10)
C32 C36 H36 120.1
C35 C36 H36 120.1
C38 C37 C42 119.05(9)
C38 C37 N8 119.91(9)
C42 C37 N8 121.02(10)
C37 C38 C39 120.54(10)
C37 C38 H38 119.7
C39 C38 H38 119.7
C40 C39 C38 120.68(11)
C40 C39 H39 119.7
C38 C39 H39 119.7
C39 C40 C41 118.47(10)
C39 C40 N9 125.18(11)
C41 C40 N9 116.35(9)
C42 C41 C40 120.58(10)
C42 C41 H41 119.7
C40 C41 H41 119.7
C41 C42 C37 120.62(11)
C41 C42 H42 119.7
C37 C42 H42 119.7
O4 C43 N9 125.04(10)
O4 C43 C44 120.39(11)
N9 C43 C44 114.57(10)
C48 C44 C45 117.64(11)
C48 C44 C43 123.52(12)
C45 C44 C43 118.72(11)
C46 C45 C44 118.40(13)
C46 C45 H45 120.8
C44 C45 H45 120.8
N10 C46 C45 125.01(14)
N10 C46 H46 117.5
C45 C46 H46 117.5
N10 C47 C48 123.07(12)
N10 C47 H47 118.5
C48 C47 H47 118.5
C44 C48 C47 119.91(12)
C44 C48 H48 120.0
C47 C48 H48 120.0
C54 C49 C50 117.72(9)
C54 C49 N8 121.73(9)
C50 C49 N8 120.56(9)
C51 C50 C49 121.47(10)
C51 C50 H50 119.3
C49 C50 H50 119.3
C52 C51 C50 119.79(9)
C52 C51 H51 120.1
C50 C51 H51 120.1
C51 C52 C53 119.11(9)
C51 C52 N11 124.61(9)
C53 C52 N11 116.27(10)
C54 C53 C52 120.71(10)
C54 C53 H53 119.6
C52 C53 H53 119.6
C49 C54 C53 121.12(9)
C49 C54 H54 119.4
C53 C54 H54 119.4
O5 C55 O5' 30.99(19)
O5 C55 N11 125.76(12)
O5' C55 N11 118.1(2)
O5 C55 C56 119.36(12)
O5' C55 C56 121.99(18)
N11 C55 C56 114.21(11)
C60 C56 C57 118.63(13)
C60 C56 C55 123.63(10)
C57 C56 C55 117.68(13)
C56 C57 C58 118.31(16)
C56 C57 H57 120.8
C58 C57 H57 120.8
N12 C58 C57 123.95(13)
N12 C58 H58 118.0
C57 C58 H58 118.0
N12 C59 C60 122.98(12)
N12 C59 H59 118.5
C60 C59 H59 118.5
C56 C60 C59 118.59(10)
C56 C60 H60 120.7
C59 C60 H60 120.7
C66 C61 C62 118.01(9)
C66 C61 N8 121.19(8)
C62 C61 N8 120.81(8)
C61 C62 C63 121.56(8)
C61 C62 H62 119.2
C63 C62 H62 119.2
C62 C63 C64 119.75(8)
C62 C63 H63 120.1
C64 C63 H63 120.1
C65 C64 C63 118.48(9)
C65 C64 N13 117.74(8)
C63 C64 N13 123.77(8)
C66 C65 C64 121.02(8)
C66 C65 H65 119.5
C64 C65 H65 119.5
C65 C66 C61 121.17(9)
C65 C66 H66 119.4
C61 C66 H66 119.4
O6 C67 N13 125.17(10)
O6 C67 C68 119.66(10)
N13 C67 C68 115.17(9)
C69 C68 C72 118.34(11)
C69 C68 C67 118.61(11)
C72 C68 C67 123.01(11)
C68 C69 C70 119.89(13)
C68 C69 H69 120.1
C70 C69 H69 120.1
N14 C70 C69 122.62(14)
N14 C70 H70 118.7
C69 C70 H70 118.7
N14 C71 C72 123.81(12)
N14 C71 H71 118.1
C72 C71 H71 118.1
C68 C72 C71 118.05(11)
C68 C72 H72 121.0
C71 C72 H72 121.0
O8 C73 N15 130.1(3)
O8 C73 H73 115.0
N15 C73 H73 115.0
N15 C74 H74A 109.5
N15 C74 H74B 109.5
H74A C74 H74B 109.5
N15 C74 H74C 109.5
H74A C74 H74C 109.5
H74B C74 H74C 109.5
N15 C75 H75A 109.5
N15 C75 H75B 109.5
H75A C75 H75B 109.5
N15 C75 H75C 109.5
H75A C75 H75C 109.5
H75B C75 H75C 109.5
C78 O9 C76 135.2(6)
C77 C76 O9 120.8(7)
C77 C76 H76A 107.2
O9 C76 H76A 107.1
C77 C76 H76B 107.1
O9 C76 H76B 107.1
H76A C76 H76B 106.8
C79 C78 O9 134.9(7)
C79 C78 H78A 103.5
O9 C78 H78A 103.5
C79 C78 H78B 103.4
O9 C78 H78B 103.4
H78A C78 H78B 105.3
C78' O9' C76' 126.1(5)
C77' C76' O9' 128.9(6)
C77' C76' H76C 105.1
O9' C76' H76C 105.1
C77' C76' H76D 105.1
O9' C76' H76D 105.1
H76C C76' H76D 105.9
C76' C77' H77D 109.5
C76' C77' H77E 109.5
H77D C77' H77E 109.5
C76' C77' H77F 109.5
H77D C77' H77F 109.5
H77E C77' H77F 109.5
C79' C78' O9' 107.2(8)
C79' C78' H78C 110.3
O9' C78' H78C 110.3
C79' C78' H78D 110.3
O9' C78' H78D 110.3
H78C C78' H78D 108.5
C78' C79' H79D 109.5
C78' C79' H79E 109.4
H79D C79' H79E 109.5
C78' C79' H79F 109.6
H79D C79' H79F 109.5
H79E C79' H79F 109.5
C80 O10 C82 101.1(3)
O10 C80 C81 109.2(3)
C83 C82 O10 103.5(5)
C84 O11 C86 124.2(4)
O11 C84 C85 115.1(3)
O11 C84 H84A 108.5
C85 C84 H84A 108.5
O11 C84 H84B 108.5
C85 C84 H84B 108.5
H84A C84 H84B 107.5
C84 C85 H85A 109.5
C84 C85 H85B 109.5
H85A C85 H85B 109.5
C84 C85 H85C 109.5
H85A C85 H85C 109.5
H85B C85 H85C 109.5
C87 C86 O11 108.7(4)
C87 C86 H86A 110.0
O11 C86 H86A 110.0
C87 C86 H86B 110.0
O11 C86 H86B 110.0
H86A C86 H86B 108.3
C86 C87 H87A 109.5
C86 C87 H87B 109.5
H87A C87 H87B 109.5
C86 C87 H87C 109.5
H87A C87 H87C 109.5
H87B C87 H87C 109.5

loop_
_geom_bond_atom_site_label_1
_geom_bond_atom_site_label_2
_geom_bond_distance
C83 C82 1.303(7)
O1 C7 1.2233(13)
O2 C19 1.2226(16)
O3 C31 1.2286(18)
O5 C55 1.216(2)
O5' C55 1.286(4)
O4 C43 1.2307(16)
O6 C67 1.2198(14)
O8 C73 1.184(5)
N1 C1 1.4105(13)
N1 C25 1.4249(13)
N1 C13 1.4305(13)
N2 C7 1.3481(14)
N2 C4 1.4111(13)
N2 H2A 1.009(9)
N3 C11 1.3315(18)
N3 C10 1.3343(19)
N4 C19 1.3445(16)
N4 C16 1.4144(13)
N4 H4A 0.981(11)
N5 C23 1.3160(19)
N5 C22 1.3199(19)
N6 C31 1.3526(15)
N6 C28 1.4067(14)
N6 H6A 0.743(13)
N7 C34 1.3316(19)
N7 C35 1.3343(14)
N8 C61 1.4162(13)
N8 C49 1.4188(13)
N8 C37 1.4211(13)
N9 C43 1.3522(16)
N9 C40 1.4154(13)
N9 H9A 0.916(13)
N10 C46 1.3219(19)
N10 C47 1.3429(18)
N11 C55 1.3550(15)
N11 C52 1.4216(13)
N11 H11A 1.090(16)
N12 C58 1.315(2)
N12 C59 1.3179(14)
N13 C67 1.3428(14)
N13 C64 1.4191(13)
N13 H13A 0.888(9)
N14 C70 1.3265(19)
N14 C71 1.3363(18)
N15 C73 1.244(4)
N15 C75 1.303(5)
N15 C74 1.472(4)
C1 C2 1.3951(13)
C1 C6 1.4027(12)
C2 C3 1.3886(15)
C2 H2 0.9500
C3 C4 1.3929(12)
C3 H3 0.9500
C4 C5 1.3980(13)
C5 C6 1.3802(14)
C5 H5 0.9500
C6 H6 0.9500
C7 C8 1.5062(16)
C8 C12 1.3699(15)
C8 C9 1.3765(19)
C9 C10 1.4122(19)
C9 H9 0.9500
C10 H10 0.9500
C11 C12 1.3985(17)
C11 H11 0.9500
C12 H12 0.9500
C13 C14 1.3950(16)
C13 C18 1.3953(15)
C14 C15 1.3914(15)
C14 H14 0.9500
C15 C16 1.3941(15)
C15 H15 0.9500
C16 C17 1.4003(17)
C17 C18 1.3800(15)
C17 H17 0.9500
C18 H18 0.9500
C19 C20 1.5117(16)
C20 C21 1.380(2)
C20 C24 1.3900(18)
C21 C22 1.393(2)
C21 H21 0.9500
C22 H22 0.9500
C23 C24 1.3907(17)
C23 H23 0.9500
C24 H24 0.9500
C25 C26 1.3916(14)
C25 C30 1.3931(16)
C26 C27 1.4002(15)
C26 H26 0.9500
C27 C28 1.3987(17)
C27 H27 0.9500
C28 C29 1.3966(14)
C29 C30 1.3943(15)
C29 H29 0.9500
C30 H30 0.9500
C31 C32 1.5000(18)
C32 C36 1.3703(19)
C32 C33 1.3921(17)
C33 C34 1.386(2)
C33 H33 0.9500
C34 H34 0.9500
C35 C36 1.3935(17)
C35 H35 0.9500
C36 H36 0.9500
C37 C38 1.3823(16)
C37 C42 1.3900(15)
C38 C39 1.3979(15)
C38 H38 0.9500
C39 C40 1.3863(15)
C39 H39 0.9500
C40 C41 1.4013(17)
C41 C42 1.3864(15)
C41 H41 0.9500
C42 H42 0.9500
C43 C44 1.5041(15)
C44 C48 1.3681(17)
C44 C45 1.385(2)
C45 C46 1.382(2)
C45 H45 0.9500
C46 H46 0.9500
C47 C48 1.3862(16)
C47 H47 0.9500
C48 H48 0.9500
C49 C54 1.3875(15)
C49 C50 1.4099(14)
C50 C51 1.3921(15)
C50 H50 0.9500
C51 C52 1.3891(16)
C51 H51 0.9500
C52 C53 1.3971(14)
C53 C54 1.3876(14)
C53 H53 0.9500
C54 H54 0.9500
C55 C56 1.5230(18)
C56 C60 1.3649(19)
C56 C57 1.3768(18)
C57 C58 1.389(2)
C57 H57 0.9500
C58 H58 0.9500
C59 C60 1.4071(17)
C59 H59 0.9500
C60 H60 0.9500
C61 C66 1.3931(12)
C61 C62 1.3935(13)
C62 C63 1.3960(14)
C62 H62 0.9500
C63 C64 1.4031(12)
C63 H63 0.9500
C64 C65 1.3976(13)
C65 C66 1.3805(14)
C65 H65 0.9500
C66 H66 0.9500
C67 C68 1.5089(15)
C68 C69 1.3721(19)
C68 C72 1.3802(16)
C69 C70 1.3842(19)
C69 H69 0.9500
C70 H70 0.9500
C71 C72 1.3894(18)
C71 H71 0.9500
C72 H72 0.9500
C73 H73 0.9500
C74 H74A 0.9800
C74 H74B 0.9800
C74 H74C 0.9800
C75 H75A 0.9800
C75 H75B 0.9800
C75 H75C 0.9800
O9 C78 1.432(7)
O9 C76 1.455(7)
C76 C77 1.297(9)
C76 H76A 0.9900
C76 H76B 0.9900
C77 H77A 0.9800
C77 H77B 0.9800
C77 H77C 0.9800
C78 C79 1.418(7)
C78 H78A 0.9900
C78 H78B 0.9900
C79 H79A 0.9800
C79 H79B 0.9800
C79 H79C 0.9800
O9' C78' 1.364(7)
O9' C76' 1.387(5)
C76' C77' 1.268(7)
C76' H76C 0.9900
C76' H76D 0.9900
C77' H77D 0.9800
C77' H77E 0.9800
C77' H77F 0.9800
C78' C79' 1.356(11)
C78' H78C 0.9900
C78' H78D 0.9900
C79' H79D 0.9800
C79' H79E 0.9800
C79' H79F 0.9800
O10 C80 1.201(5)
O10 C82 1.444(7)
C80 C81 1.504(6)
O11 C84 1.321(5)
O11 C86 1.405(6)
C84 C85 1.500(6)
C84 H84A 0.9900
C84 H84B 0.9900
C85 H85A 0.9800
C85 H85B 0.9800
C85 H85C 0.9800
C86 C87 1.374(5)
C86 H86A 0.9900
C86 H86B 0.9900
C87 H87A 0.9800
C87 H87B 0.9800
C87 H87C 0.9800
